data_1543132
loop_
_publ_author_name
'Qachchachi, Fatima Zahrae'
'Kandri Rodi, Youssef'
'Haoudi, Amal'
'Essassi, El Mokhtar'
'Capet, Fr\'ed\'eric'
'Zouihri, Hafid'

_publ_section_title
;
 1-(3-Bromopropyl)indoline-2,3-dione
;
_journal_coeditor_code HB4036
_journal_issue 4
_journal_name_full IUCrData
_journal_page_first x160593
_journal_paper_doi 10.1107/S2414314616005939
_journal_volume 1
_journal_year 2016
_chemical_formula_iupac 'C11 H10 Br N O2'
_chemical_formula_moiety 'C11 H10 Br N O2'
_chemical_formula_sum 'C11 H10 Br N O2'
_chemical_formula_weight 268.11
_chemical_name_systematic
;
1-(3-Bromopropyl)indoline-2,3-dione
;
_space_group_crystal_system monoclinic
_space_group_IT_number 14
_space_group_name_Hall '-P 2ybc'
_space_group_name_H-M_alt 'P 1 21/c 1'
_symmetry_space_group_name_Hall '-P 2ybc'
_symmetry_space_group_name_H-M 'P 1 21/c 1'
_atom_sites_solution_hydrogens geom
_atom_sites_solution_primary direct
_atom_sites_solution_secondary difmap
_audit_creation_method SHELXL-2014
_cell_angle_alpha 90
_cell_angle_beta 93.8300(13)
_cell_angle_gamma 90
_cell_formula_units_Z 4
_cell_length_a 7.7113(2)
_cell_length_b 8.1375(2)
_cell_length_c 17.8089(4)
_cell_measurement_reflns_used 9592
_cell_measurement_temperature 296(2)
_cell_measurement_theta_max 26.63
_cell_measurement_theta_min 2.29
_cell_volume 1115.03(5)
_computing_cell_refinement
;
SAINT (Bruker, 2009)
;
_computing_data_collection
;
APEX2 (Bruker, 2009)
;
_computing_data_reduction
;
SAINT (Bruker, 2009)
;
_computing_molecular_graphics
;
PLATON (Spek, 2009)
;
_computing_publication_material
;
publCIF (Westrip, 2010)
;
_computing_structure_refinement
;
SHELXL2014 (Sheldrick, 2015b)
;
_computing_structure_solution
;
SHELXT (Sheldrick, 2015a)
;
_diffrn_ambient_temperature 296(2)
_diffrn_measured_fraction_theta_full 1.000
_diffrn_measured_fraction_theta_max 0.999
_diffrn_measurement_device_type 'Bruker APEXII CCD'
_diffrn_measurement_method '\f and \w scans'
_diffrn_radiation_type MoK\a
_diffrn_radiation_wavelength 0.71073
_diffrn_reflns_av_R_equivalents 0.0330
_diffrn_reflns_limit_h_max 11
_diffrn_reflns_limit_h_min -11
_diffrn_reflns_limit_k_max 11
_diffrn_reflns_limit_k_min -11
_diffrn_reflns_limit_l_max 25
_diffrn_reflns_limit_l_min -25
_diffrn_reflns_number 39739
_diffrn_reflns_theta_full 25.242
_diffrn_reflns_theta_max 30.516
_diffrn_reflns_theta_min 2.647
_exptl_absorpt_coefficient_mu 3.665
_exptl_absorpt_correction_T_max 0.7461
_exptl_absorpt_correction_T_min 0.5951
_exptl_absorpt_correction_type multi-scan
_exptl_absorpt_process_details
;
(SADABS; Bruker, 2009)
;
_exptl_crystal_colour orange
_exptl_crystal_density_diffrn 1.597
_exptl_crystal_description 'irregular parallelepiped'
_exptl_crystal_F_000 536
_exptl_crystal_size_max 0.388
_exptl_crystal_size_mid 0.239
_exptl_crystal_size_min 0.238
_refine_diff_density_max 1.102
_refine_diff_density_min -0.988
_refine_ls_extinction_method none
_refine_ls_goodness_of_fit_ref 1.040
_refine_ls_hydrogen_treatment constr
_refine_ls_matrix_type full
_refine_ls_number_parameters 136
_refine_ls_number_reflns 3393
_refine_ls_number_restraints 0
_refine_ls_restrained_S_all 1.040
_refine_ls_R_factor_all 0.0801
_refine_ls_R_factor_gt 0.0547
_refine_ls_shift/su_max 0.000
_refine_ls_shift/su_mean 0.000
_refine_ls_structure_factor_coef Fsqd
_refine_ls_weighting_details 'w=1/[\s^2^(Fo^2^)+(0.0638P)^2^+1.1939P] where P=(Fo^2^+2Fc^2^)/3'
_refine_ls_weighting_scheme calc
_refine_ls_wR_factor_gt 0.1417
_refine_ls_wR_factor_ref 0.1575
_reflns_number_gt 2360
_reflns_number_total 3393
_reflns_threshold_expression 'I > 2\s(I)'
_cod_data_source_file hb4036sup1.cif
_cod_data_source_block I
_cod_database_code 1543132
_shelx_space_group_comment
;
The symmetry employed for this shelxl refinement is uniquely defined
by the following loop, which should always be used as a source of
symmetry information in preference to the above space-group names.
They are only intended as comments.
;
_shelx_estimated_absorpt_t_min 0.330
_shelx_estimated_absorpt_t_max 0.476
_shelxl_version_number 2.014

loop_
_space_group_symop_operation_xyz
'x, y, z'
'-x, y+1/2, -z+1/2'
'-x, -y, -z'
'x, -y-1/2, z-1/2'

loop_
_atom_site_type_symbol
_atom_site_label
_atom_site_fract_x
_atom_site_fract_y
_atom_site_fract_z
_atom_site_U_iso_or_equiv
_atom_site_adp_type
_atom_site_calc_flag
_atom_site_occupancy
Br Br1 -0.05853(6) 0.49061(6) 0.36531(3) 0.0874(2) Uani d 1
C C1 0.5157(3) 0.7542(3) 0.46085(14) 0.0360(5) Uani d 1
C C2 0.4168(4) 0.7039(4) 0.51842(16) 0.0465(6) Uani d 1
H H2 0.3145 0.6446 0.5088 0.056 Uiso calc 1
C C3 0.4765(4) 0.7455(4) 0.59154(16) 0.0529(7) Uani d 1
H H3 0.4116 0.7138 0.6313 0.063 Uiso calc 1
C C4 0.6279(5) 0.8318(4) 0.60698(15) 0.0527(7) Uani d 1
H H4 0.6640 0.8567 0.6565 0.063 Uiso calc 1
C C5 0.7270(4) 0.8819(4) 0.54906(15) 0.0455(6) Uani d 1
H H5 0.8302 0.9394 0.5590 0.055 Uiso calc 1
C C6 0.6679(3) 0.8439(3) 0.47589(13) 0.0367(5) Uani d 1
C C7 0.7371(3) 0.8840(3) 0.40349(15) 0.0417(5) Uani d 1
C C8 0.6087(4) 0.8045(4) 0.34400(14) 0.0441(6) Uani d 1
C C9 0.3438(4) 0.6304(4) 0.34693(17) 0.0476(6) Uani d 1
H H9A 0.3108 0.5462 0.3818 0.057 Uiso calc 1
H H9B 0.3845 0.5760 0.3029 0.057 Uiso calc 1
C C10 0.1865(4) 0.7331(4) 0.32359(18) 0.0503(7) Uani d 1
H H10B 0.2184 0.8142 0.2871 0.060 Uiso calc 1
H H10A 0.1492 0.7914 0.3672 0.060 Uiso calc 1
C C11 0.0372(4) 0.6315(5) 0.28988(18) 0.0600(8) Uani d 1
H H11B 0.0772 0.5641 0.2496 0.072 Uiso calc 1
H H11A -0.0532 0.7038 0.2686 0.072 Uiso calc 1
N N1 0.4849(3) 0.7280(3) 0.38246(12) 0.0410(5) Uani d 1
O O1 0.8630(3) 0.9615(3) 0.38866(13) 0.0589(6) Uani d 1
O O2 0.6181(3) 0.8085(3) 0.27643(11) 0.0638(6) Uani d 1

loop_
_atom_site_aniso_label
_atom_site_aniso_U_11
_atom_site_aniso_U_22
_atom_site_aniso_U_33
_atom_site_aniso_U_12
_atom_site_aniso_U_13
_atom_site_aniso_U_23
Br1 0.0725(3) 0.0879(4) 0.1039(4) -0.0261(2) 0.0208(2) 0.0013(2)
C1 0.0370(11) 0.0371(12) 0.0340(11) 0.0042(9) 0.0024(9) 0.0005(9)
C2 0.0462(14) 0.0456(14) 0.0489(15) -0.0034(12) 0.0109(11) 0.0068(12)
C3 0.071(2) 0.0511(16) 0.0378(13) 0.0049(14) 0.0166(13) 0.0112(12)
C4 0.074(2) 0.0527(16) 0.0309(12) 0.0054(15) -0.0026(12) 0.0021(11)
C5 0.0463(14) 0.0494(15) 0.0400(13) 0.0006(12) -0.0043(11) -0.0018(11)
C6 0.0355(12) 0.0400(12) 0.0347(11) 0.0024(9) 0.0025(9) -0.0003(9)
C7 0.0364(12) 0.0486(14) 0.0407(12) 0.0017(11) 0.0076(10) -0.0009(11)
C8 0.0442(14) 0.0529(15) 0.0357(12) 0.0031(12) 0.0061(10) -0.0013(11)
C9 0.0443(14) 0.0458(15) 0.0516(15) 0.0009(11) -0.0054(11) -0.0114(12)
C10 0.0441(14) 0.0510(16) 0.0550(16) -0.0012(12) -0.0031(12) -0.0019(13)
C11 0.0449(16) 0.080(2) 0.0541(17) -0.0068(15) -0.0019(13) -0.0093(16)
N1 0.0372(10) 0.0508(13) 0.0346(10) -0.0021(9) -0.0002(8) -0.0049(9)
O1 0.0470(12) 0.0733(14) 0.0581(13) -0.0128(10) 0.0155(10) 0.0002(11)
O2 0.0737(15) 0.0865(17) 0.0318(10) -0.0001(13) 0.0092(9) -0.0027(10)

loop_
_atom_type_symbol
_atom_type_description
_atom_type_scat_dispersion_real
_atom_type_scat_dispersion_imag
_atom_type_scat_source
C C 0.0033 0.0016 'International Tables Vol C Tables 4.2.6.8 and 6.1.1.4'
H H 0.0000 0.0000 'International Tables Vol C Tables 4.2.6.8 and 6.1.1.4'
N N 0.0061 0.0033 'International Tables Vol C Tables 4.2.6.8 and 6.1.1.4'
O O 0.0106 0.0060 'International Tables Vol C Tables 4.2.6.8 and 6.1.1.4'
Br Br -0.2901 2.4595 'International Tables Vol C Tables 4.2.6.8 and 6.1.1.4'

loop_
_geom_angle_atom_site_label_1
_geom_angle_atom_site_label_2
_geom_angle_atom_site_label_3
_geom_angle
C2 C1 C6 120.9(2)
C2 C1 N1 128.5(2)
C6 C1 N1 110.6(2)
C1 C2 C3 117.2(3)
C1 C2 H2 121.4
C3 C2 H2 121.4
C4 C3 C2 122.3(3)
C4 C3 H3 118.9
C2 C3 H3 118.9
C3 C4 C5 120.3(3)
C3 C4 H4 119.8
C5 C4 H4 119.8
C4 C5 C6 118.1(3)
C4 C5 H5 120.9
C6 C5 H5 120.9
C5 C6 C1 121.1(2)
C5 C6 C7 131.4(2)
C1 C6 C7 107.4(2)
O1 C7 C6 131.1(3)
O1 C7 C8 124.0(2)
C6 C7 C8 104.9(2)
O2 C8 N1 127.0(3)
O2 C8 C7 126.4(3)
N1 C8 C7 106.6(2)
N1 C9 C10 112.4(2)
N1 C9 H9A 109.1
C10 C9 H9A 109.1
N1 C9 H9B 109.1
C10 C9 H9B 109.1
H9A C9 H9B 107.9
C9 C10 C11 112.6(3)
C9 C10 H10B 109.1
C11 C10 H10B 109.1
C9 C10 H10A 109.1
C11 C10 H10A 109.1
H10B C10 H10A 107.8
C10 C11 Br1 111.2(2)
C10 C11 H11B 109.4
Br1 C11 H11B 109.4
C10 C11 H11A 109.4
Br1 C11 H11A 109.4
H11B C11 H11A 108.0
C8 N1 C1 110.5(2)
C8 N1 C9 124.0(2)
C1 N1 C9 125.6(2)

loop_
_geom_bond_atom_site_label_1
_geom_bond_atom_site_label_2
_geom_bond_distance
C11 Br1 1.948(4)
C1 C2 1.380(4)
C1 C6 1.393(4)
C1 N1 1.417(3)
C2 C3 1.394(4)
C2 H2 0.9300
C3 C4 1.375(5)
C3 H3 0.9300
C4 C5 1.385(4)
C4 H4 0.9300
C5 C6 1.386(4)
C5 H5 0.9300
C6 C7 1.465(3)
C7 O1 1.202(3)
C7 C8 1.543(4)
C8 O2 1.211(3)
C8 N1 1.363(3)
C9 N1 1.457(3)
C9 C10 1.508(4)
C9 H9A 0.9700
C9 H9B 0.9700
C10 C11 1.510(4)
C10 H10B 0.9700
C10 H10A 0.9700
C11 H11B 0.9700
C11 H11A 0.9700

loop_
_geom_hbond_atom_site_label_D
_geom_hbond_atom_site_label_H
_geom_hbond_atom_site_label_A
_geom_hbond_site_symmetry_A
_geom_hbond_distance_DH
_geom_hbond_distance_HA
_geom_hbond_distance_DA
_geom_hbond_angle_DHA
_geom_hbond_publ_flag
C4 H4 O2 4_576 0.93 2.57 3.232(3) 129 yes
C9 H9B O2 2_645 0.97 2.59 3.444(4) 146 yes

loop_
_geom_torsion_atom_site_label_1
_geom_torsion_atom_site_label_2
_geom_torsion_atom_site_label_3
_geom_torsion_atom_site_label_4
_geom_torsion
C6 C1 C2 C3 -0.4(4)
N1 C1 C2 C3 179.8(3)
C1 C2 C3 C4 -0.5(4)
C2 C3 C4 C5 0.4(5)
C3 C4 C5 C6 0.6(4)
C4 C5 C6 C1 -1.6(4)
C4 C5 C6 C7 177.2(3)
C2 C1 C6 C5 1.6(4)
N1 C1 C6 C5 -178.6(2)
C2 C1 C6 C7 -177.5(2)
N1 C1 C6 C7 2.3(3)
C5 C6 C7 O1 -0.5(5)
C1 C6 C7 O1 178.5(3)
C5 C6 C7 C8 -179.9(3)
C1 C6 C7 C8 -0.9(3)
O1 C7 C8 O2 0.6(5)
C6 C7 C8 O2 -180.0(3)
O1 C7 C8 N1 179.8(3)
C6 C7 C8 N1 -0.7(3)
N1 C9 C10 C11 -177.5(3)
C9 C10 C11 Br1 68.1(3)
O2 C8 N1 C1 -178.6(3)
C7 C8 N1 C1 2.1(3)
O2 C8 N1 C9 2.6(5)
C7 C8 N1 C9 -176.7(2)
C2 C1 N1 C8 177.0(3)
C6 C1 N1 C8 -2.8(3)
C2 C1 N1 C9 -4.3(4)
C6 C1 N1 C9 175.9(2)
C10 C9 N1 C8 -88.0(3)
C10 C9 N1 C1 93.4(3)

_cod_database_fobs_code 1543132
